data_2209602
loop_
_publ_author_name
'Shi, Jing-Min'
'Xu, Hai-Yan'
'Liu, Lian-Dong'

_publ_section_title
;
 Diaquabis(3-hydroxypyridine <i>N</i>-oxide)dithiocyanatocobalt(II)
;
_journal_coeditor_code LH2098
_journal_issue 7
_journal_name_full 'Acta Crystallographica Section E'
_journal_page_first m1577
_journal_page_last m1578
_journal_paper_doi 10.1107/S1600536806022185
_journal_volume 62
_journal_year 2006
_chemical_formula_iupac '[Co (N C S)2 (C5 H5 N O2)2 (H2 O)2]'
_chemical_formula_moiety 'C12 H14 Co N4 O6 S2'
_chemical_formula_sum 'C12 H14 Co N4 O6 S2'
_chemical_formula_weight 433.32
_chemical_name_systematic
;
Diaquabis(3-hydroxypyridine N-oxide)dithiocyanatocobalt(II)
;
_space_group_IT_number 14
_symmetry_cell_setting monoclinic
_symmetry_space_group_name_Hall '-P 2ybc'
_symmetry_space_group_name_H-M 'P 1 21/c 1'
_atom_sites_solution_hydrogens geom
_atom_sites_solution_primary direct
_atom_sites_solution_secondary difmap
_audit_creation_method SHELXL-97
_cell_angle_alpha 90.00
_cell_angle_beta 97.347(2)
_cell_angle_gamma 90.00
_cell_formula_units_Z 2
_cell_length_a 5.3123(10)
_cell_length_b 14.199(3)
_cell_length_c 12.063(2)
_cell_measurement_reflns_used 2594
_cell_measurement_temperature 298(2)
_cell_measurement_theta_max 27.8165
_cell_measurement_theta_min 2.226
_cell_volume 902.4(3)
_computing_cell_refinement 'SAINT (Bruker, 1997)'
_computing_data_collection 'SMART (Bruker, 1997)'
_computing_data_reduction SAINT
_computing_molecular_graphics SHELXTL
_computing_publication_material SHELXTL
_computing_structure_refinement SHELXTL
_computing_structure_solution 'SHELXTL  (Bruker, 2001)'
_diffrn_ambient_temperature 298(2)
_diffrn_measured_fraction_theta_full 0.997
_diffrn_measured_fraction_theta_max 0.997
_diffrn_measurement_device_type 'Bruker SMART APEX CCD'
_diffrn_measurement_method '\f and \w'
_diffrn_radiation_monochromator graphite
_diffrn_radiation_source 'fine-focus sealed tube'
_diffrn_radiation_type MoK\a
_diffrn_radiation_wavelength 0.71073
_diffrn_reflns_av_R_equivalents 0.0287
_diffrn_reflns_av_sigmaI/netI 0.0294
_diffrn_reflns_limit_h_max 6
_diffrn_reflns_limit_h_min -5
_diffrn_reflns_limit_k_max 15
_diffrn_reflns_limit_k_min -17
_diffrn_reflns_limit_l_max 14
_diffrn_reflns_limit_l_min -14
_diffrn_reflns_number 4829
_diffrn_reflns_theta_full 26.00
_diffrn_reflns_theta_max 26.00
_diffrn_reflns_theta_min 2.23
_diffrn_standards_number 0
_exptl_absorpt_coefficient_mu 1.218
_exptl_absorpt_correction_T_max 0.8106
_exptl_absorpt_correction_T_min 0.6103
_exptl_absorpt_correction_type multi-scan
_exptl_absorpt_process_details '(SADABS; Sheldrick, 1996)'
_exptl_crystal_colour red
_exptl_crystal_density_diffrn 1.595
_exptl_crystal_density_method 'not measured'
_exptl_crystal_description prism
_exptl_crystal_F_000 442
_exptl_crystal_size_max 0.45
_exptl_crystal_size_mid 0.21
_exptl_crystal_size_min 0.18
_refine_diff_density_max 0.235
_refine_diff_density_min -0.225
_refine_ls_extinction_coef 0.0067(17)
_refine_ls_extinction_expression Fc^*^=kFc[1+0.001xFc^2^\l^3^/sin(2\q)]^-1/4^
_refine_ls_extinction_method SHELXL97
_refine_ls_goodness_of_fit_ref 1.039
_refine_ls_hydrogen_treatment constr
_refine_ls_matrix_type full
_refine_ls_number_parameters 117
_refine_ls_number_reflns 1773
_refine_ls_number_restraints 4
_refine_ls_restrained_S_all 1.043
_refine_ls_R_factor_all 0.0307
_refine_ls_R_factor_gt 0.0273
_refine_ls_shift/su_max 0.007
_refine_ls_shift/su_mean 0.001
_refine_ls_structure_factor_coef Fsqd
_refine_ls_weighting_details 'calc w=1/[\s^2^(Fo^2^)+(0.0337P)^2^+0.1913P] where P=(Fo^2^+2Fc^2^)/3'
_refine_ls_weighting_scheme calc
_refine_ls_wR_factor_gt 0.0672
_refine_ls_wR_factor_ref 0.0687
_reflns_number_gt 1607
_reflns_number_total 1773
_reflns_threshold_expression I>2\s(I)
_cod_data_source_file lh2098.cif
_cod_data_source_block I
_cod_depositor_comments
;
The following automatic conversions were performed:
'_symmetry_cell_setting' value 'Monoclinic' changed to 'monoclinic'
according to '/home/saulius/struct/CIF-dictionaries/cif_core.dic'
dictionary named 'cif_core.dic' version 2.4.1 from 2010-06-29.

Automatic conversion script
Id: cif_fix_enum 1527 2010-12-29 10:47:43Z saulius 

The following automatic conversions were performed:

'_symmetry_cell_setting' value 'Monoclinic' changed to 'monoclinic'
according to /home/saulius/struct/CIF-dictionaries/cif_core.dic
dictionary named 'cif_core.dic' version 2.4.1 from 2010-06-29.

Automatic conversion script
Id: cif_fix_values 1715 2011-07-08 13:25:40Z adriana 
;
_cod_original_sg_symbol_H-M 'P 21/c'
_cod_database_code 2209602
_cod_database_fobs_code 2209602

loop_
_symmetry_equiv_pos_as_xyz
'x, y, z'
'-x, y+1/2, -z+1/2'
'-x, -y, -z'
'x, -y-1/2, z-1/2'

loop_
_atom_site_type_symbol
_atom_site_label
_atom_site_fract_x
_atom_site_fract_y
_atom_site_fract_z
_atom_site_U_iso_or_equiv
_atom_site_adp_type
_atom_site_calc_flag
_atom_site_refinement_flags
_atom_site_occupancy
Co Co1 0.5000 0.5000 0.0000 0.02593(13) Uani d S 1
S S1 0.10395(12) 0.66278(4) -0.33333(4) 0.05287(19) Uani d U 1
O O3 0.2052(2) 0.39895(8) -0.01497(10) 0.0336(3) Uani d D 1
H H6 0.0544 0.4087 -0.0426 0.050 Uiso d RD 1
H H7 0.2083 0.3579 0.0357 0.050 Uiso d RD 1
O O1 0.2890(2) 0.58413(9) 0.09335(10) 0.0373(3) Uani d . 1
N N1 0.3673(3) 0.60268(10) 0.20117(12) 0.0314(3) Uani d . 1
N N2 0.3264(3) 0.56728(11) -0.14318(13) 0.0372(4) Uani d . 1
O O2 0.8301(3) 0.74780(12) 0.36363(13) 0.0596(5) Uani d . 1
H H2 0.8967 0.7605 0.3078 0.089 Uiso calc R 1
C C1 0.5579(3) 0.66359(13) 0.22603(15) 0.0342(4) Uani d . 1
H H1 0.6366 0.6908 0.1693 0.041 Uiso calc R 1
C C6 0.2385(3) 0.60717(12) -0.22197(14) 0.0308(4) Uani d U 1
C C2 0.6371(4) 0.68590(14) 0.33622(16) 0.0408(5) Uani d . 1
C C3 0.5187(5) 0.64650(18) 0.41881(18) 0.0579(6) Uani d . 1
H H3A 0.5694 0.6614 0.4934 0.069 Uiso calc R 1
C C4 0.3231(5) 0.58449(19) 0.38962(19) 0.0653(7) Uani d . 1
H H4 0.2396 0.5574 0.4449 0.078 Uiso calc R 1
C C5 0.2499(4) 0.56222(16) 0.27988(18) 0.0493(5) Uani d . 1
H H5 0.1196 0.5193 0.2605 0.059 Uiso calc R 1

loop_
_atom_site_aniso_label
_atom_site_aniso_U_11
_atom_site_aniso_U_22
_atom_site_aniso_U_33
_atom_site_aniso_U_12
_atom_site_aniso_U_13
_atom_site_aniso_U_23
Co1 0.02071(19) 0.0312(2) 0.0248(2) 0.00174(13) -0.00119(13) -0.00012(12)
S1 0.0561(4) 0.0600(4) 0.0387(3) -0.0014(3) -0.0088(3) 0.0183(2)
O3 0.0235(6) 0.0391(7) 0.0364(7) -0.0021(5) -0.0029(5) 0.0080(5)
O1 0.0247(7) 0.0515(8) 0.0337(7) 0.0053(6) -0.0049(5) -0.0139(6)
N1 0.0254(8) 0.0342(8) 0.0338(8) 0.0027(6) 0.0003(6) -0.0085(6)
N2 0.0332(9) 0.0414(9) 0.0351(8) 0.0036(7) -0.0031(7) 0.0046(7)
O2 0.0521(10) 0.0698(11) 0.0567(9) -0.0218(8) 0.0062(8) -0.0314(8)
C1 0.0303(10) 0.0351(10) 0.0373(10) -0.0016(8) 0.0048(8) -0.0081(8)
C6 0.0275(9) 0.0340(9) 0.0300(8) -0.0017(7) 0.0004(7) 0.0002(7)
C2 0.0378(11) 0.0428(11) 0.0407(10) -0.0018(9) 0.0010(9) -0.0155(9)
C3 0.0660(16) 0.0723(16) 0.0343(11) -0.0097(13) 0.0026(11) -0.0108(11)
C4 0.0740(18) 0.0814(18) 0.0426(12) -0.0225(15) 0.0161(12) 0.0018(12)
C5 0.0479(13) 0.0512(13) 0.0497(12) -0.0170(10) 0.0095(10) -0.0049(10)

loop_
_atom_type_symbol
_atom_type_description
_atom_type_scat_dispersion_real
_atom_type_scat_dispersion_imag
_atom_type_scat_source
C C 0.0033 0.0016 'International Tables Vol C Tables 4.2.6.8 and 6.1.1.4'
H H 0.0000 0.0000 'International Tables Vol C Tables 4.2.6.8 and 6.1.1.4'
N N 0.0061 0.0033 'International Tables Vol C Tables 4.2.6.8 and 6.1.1.4'
O O 0.0106 0.0060 'International Tables Vol C Tables 4.2.6.8 and 6.1.1.4'
Co Co 0.3494 0.9721 'International Tables Vol C Tables 4.2.6.8 and 6.1.1.4'
S S 0.1246 0.1234 'International Tables Vol C Tables 4.2.6.8 and 6.1.1.4'

loop_
_geom_angle_atom_site_label_1
_geom_angle_atom_site_label_2
_geom_angle_atom_site_label_3
_geom_angle_site_symmetry_1
_geom_angle_site_symmetry_3
_geom_angle
_geom_angle_publ_flag
O1 Co1 O1 3_665 . 180 y
O1 Co1 N2 3_665 3_665 88.46(6) ?
O1 Co1 N2 . 3_665 91.54(6) y
O1 Co1 N2 3_665 . 91.54(6) ?
O1 Co1 N2 . . 88.46(6) y
N2 Co1 N2 3_665 . 180 y
O1 Co1 O3 3_665 . 90.50(5) ?
O1 Co1 O3 . . 89.50(5) y
N2 Co1 O3 3_665 . 90.24(5) ?
N2 Co1 O3 . . 89.76(5) y
O1 Co1 O3 3_665 3_665 89.50(5) ?
O1 Co1 O3 . 3_665 90.50(5) y
N2 Co1 O3 3_665 3_665 89.76(5) ?
N2 Co1 O3 . 3_665 90.24(5) y
O3 Co1 O3 . 3_665 180 y
Co1 O3 H6 . . 125.5 ?
Co1 O3 H7 . . 117.4 ?
H6 O3 H7 . . 109.4 ?
N1 O1 Co1 . . 121.29(10) ?
C5 N1 C1 . . 122.00(16) ?
C5 N1 O1 . . 119.45(16) ?
C1 N1 O1 . . 118.53(15) ?
C6 N2 Co1 . . 177.14(15) ?
C2 O2 H2 . . 109.5 ?
N1 C1 C2 . . 119.62(18) ?
N1 C1 H1 . . 120.2 ?
C2 C1 H1 . . 120.2 ?
N2 C6 S1 . . 178.06(17) ?
O2 C2 C3 . . 119.45(18) ?
O2 C2 C1 . . 120.73(19) ?
C3 C2 C1 . . 119.81(19) ?
C2 C3 C4 . . 118.7(2) ?
C2 C3 H3A . . 120.6 ?
C4 C3 H3A . . 120.6 ?
C5 C4 C3 . . 120.6(2) ?
C5 C4 H4 . . 119.7 ?
C3 C4 H4 . . 119.7 ?
N1 C5 C4 . . 119.3(2) ?
N1 C5 H5 . . 120.4 ?
C4 C5 H5 . . 120.4 ?

loop_
_geom_bond_atom_site_label_1
_geom_bond_atom_site_label_2
_geom_bond_site_symmetry_2
_geom_bond_distance
_geom_bond_publ_flag
Co1 O1 3_665 2.0675(12) ?
Co1 O1 . 2.0675(12) y
Co1 N2 3_665 2.0829(15) ?
Co1 N2 . 2.0829(15) y
Co1 O3 . 2.1148(12) y
Co1 O3 3_665 2.1148(12) ?
S1 C6 . 1.6411(18) ?
O3 H6 . 0.8390 ?
O3 H7 . 0.8425 ?
O1 N1 . 1.3401(18) ?
N1 C5 . 1.331(3) ?
N1 C1 . 1.336(2) ?
N2 C6 . 1.153(2) ?
O2 C2 . 1.359(2) ?
O2 H2 . 0.8200 ?
C1 C2 . 1.379(3) ?
C1 H1 . 0.9300 ?
C2 C3 . 1.365(3) ?
C3 C4 . 1.373(3) ?
C3 H3A . 0.9300 ?
C4 C5 . 1.368(3) ?
C4 H4 . 0.9300 ?
C5 H5 . 0.9300 ?

loop_
_geom_hbond_atom_site_label_D
_geom_hbond_atom_site_label_H
_geom_hbond_atom_site_label_A
_geom_hbond_site_symmetry_A
_geom_hbond_distance_DH
_geom_hbond_distance_HA
_geom_hbond_distance_DA
_geom_hbond_angle_DHA
O3 H6 O1 3_565 0.84 1.85 2.6845(18) 172.3
O3 H7 O2 2_645 0.84 2.01 2.8393(19) 169.5
O2 H2 S1 4_676 0.82 2.40 3.2025(18) 165.1

loop_
_geom_torsion_atom_site_label_1
_geom_torsion_atom_site_label_2
_geom_torsion_atom_site_label_3
_geom_torsion_atom_site_label_4
_geom_torsion_site_symmetry_1
_geom_torsion
N2 Co1 O1 N1 3_665 24.37(13)
N2 Co1 O1 N1 . -155.63(13)
O3 Co1 O1 N1 . 114.60(13)
O3 Co1 O1 N1 3_665 -65.40(13)
Co1 O1 N1 C5 . -107.19(17)
Co1 O1 N1 C1 . 74.56(18)
C5 N1 C1 C2 . -0.1(3)
O1 N1 C1 C2 . 178.15(16)
N1 C1 C2 O2 . -179.85(17)
N1 C1 C2 C3 . -0.7(3)
O2 C2 C3 C4 . 179.6(2)
C1 C2 C3 C4 . 0.5(4)
C2 C3 C4 C5 . 0.5(4)
C1 N1 C5 C4 . 1.0(3)
O1 N1 C5 C4 . -177.1(2)
C3 C4 C5 N1 . -1.2(4)
